data_4338955
loop_
_publ_author_name
'Fielden, John'
'Long, De-liang'
'Slawin, Alexandra M. Z.'
'K\"ogerler, Paul'
'Cronin, Leroy'

_publ_section_title
;
 Ligand and counterion control of Ag(I) architectures: assembly of a {Ag8}
 ring cluster mediated by hydrophobic and Ag...Ag interactions.
;
_journal_issue 22
_journal_name_full 'Inorganic chemistry'
_journal_page_first 9090
_journal_page_last 9097
_journal_paper_doi 10.1021/ic700872b
_journal_volume 46
_journal_year 2007
_chemical_formula_sum 'C84 H212 Ag8 N24 O40 Si6'
_chemical_formula_weight 3230.28
_chemical_name_systematic
;
 ?
;
_space_group_IT_number 2
_symmetry_cell_setting triclinic
_symmetry_space_group_name_Hall '-P 1'
_symmetry_space_group_name_H-M 'P -1'
_atom_sites_solution_hydrogens geom
_atom_sites_solution_primary direct
_atom_sites_solution_secondary difmap
_audit_creation_method SHELXL-97
_cell_angle_alpha 90.172(2)
_cell_angle_beta 100.697(2)
_cell_angle_gamma 95.281(2)
_cell_formula_units_Z 2
_cell_length_a 14.3141(3)
_cell_length_b 14.3913(3)
_cell_length_c 37.9501(9)
_cell_measurement_temperature 180(2)
_cell_volume 7647.6(3)
_computing_cell_refinement 'CrystalClear (Rigaku, 1999)'
_computing_data_collection 'CrystalClear (Rigaku, 1999)'
_computing_data_reduction 'CrystalClear (Rigaku, 1999)'
_computing_structure_refinement 'SHELXL-97 (Sheldrick, 1997)'
_computing_structure_solution 'SHELXS-97 (Sheldrick, 1997)'
_diffrn_ambient_temperature 180(2)
_diffrn_measured_fraction_theta_full 0.904
_diffrn_measured_fraction_theta_max 0.904
_diffrn_measurement_device_type 'CCD Area Detector'
_diffrn_measurement_method 'Phi and Omega scans'
_diffrn_radiation_monochromator graphite
_diffrn_radiation_source 'fine-focus sealed tube'
_diffrn_radiation_type MoK\a
_diffrn_radiation_wavelength 0.71073
_diffrn_reflns_av_R_equivalents 0.0489
_diffrn_reflns_av_sigmaI/netI 0.0408
_diffrn_reflns_limit_h_max 15
_diffrn_reflns_limit_h_min -15
_diffrn_reflns_limit_k_max 13
_diffrn_reflns_limit_k_min -15
_diffrn_reflns_limit_l_max 41
_diffrn_reflns_limit_l_min -24
_diffrn_reflns_number 43040
_diffrn_reflns_theta_full 23.00
_diffrn_reflns_theta_max 23.00
_diffrn_reflns_theta_min 2.84
_exptl_absorpt_coefficient_mu 1.120
_exptl_crystal_density_diffrn 1.403
_exptl_crystal_density_method 'not measured'
_exptl_crystal_F_000 3328
_exptl_crystal_size_max 0.10
_exptl_crystal_size_mid 0.08
_exptl_crystal_size_min 0.04
_refine_diff_density_max 1.60
_refine_diff_density_min -1.52
_refine_diff_density_rms 0.17
_refine_ls_extinction_method none
_refine_ls_goodness_of_fit_ref 1.130
_refine_ls_hydrogen_treatment riding
_refine_ls_matrix_type full
_refine_ls_number_parameters 1378
_refine_ls_number_reflns 19252
_refine_ls_number_restraints 158
_refine_ls_restrained_S_all 1.129
_refine_ls_R_factor_all 0.1493
_refine_ls_R_factor_gt 0.1284
_refine_ls_shift/su_max 0.001
_refine_ls_shift/su_mean 0.000
_refine_ls_structure_factor_coef Fsqd
_refine_ls_weighting_details 'calc w=1/[\s^2^(Fo^2^)+(0.0863P)^2^+238.3815P] where P=(Fo^2^+2Fc^2^)/3'
_refine_ls_weighting_scheme calc
_refine_ls_wR_factor_gt 0.3100
_refine_ls_wR_factor_ref 0.3305
_reflns_number_gt 15449
_reflns_number_total 19252
_reflns_threshold_expression >2sigma(I)
_cod_data_source_file ic700872b-file004.cif
_cod_data_source_block lcgl1
_cod_original_sg_symbol_H-M P-1
_cod_database_code 4338955

loop_
_symmetry_equiv_pos_as_xyz
'x, y, z'
'-x, -y, -z'

loop_
_atom_site_label
_atom_site_type_symbol
_atom_site_fract_x
_atom_site_fract_y
_atom_site_fract_z
_atom_site_U_iso_or_equiv
_atom_site_adp_type
_atom_site_occupancy
_atom_site_symmetry_multiplicity
_atom_site_calc_flag
_atom_site_refinement_flags
_atom_site_disorder_assembly
_atom_site_disorder_group
Ag1 Ag 0.4153(6) 1.2111(7) 0.2388(2) 0.0524(17) Uani 0.60 1 d PD A 1
Ag2 Ag 0.63015(10) 1.25245(11) 0.25616(5) 0.0644(5) Uani 1 1 d . A 1
Ag3 Ag 0.86692(10) 1.01610(11) 0.25554(4) 0.0620(4) Uani 1 1 d . A 1
Ag4 Ag 0.8163(6) 0.8097(5) 0.2371(2) 0.0602(17) Uani 0.60 1 d PD A 1
Ag5 Ag 0.5480(4) 0.5411(5) 0.23652(15) 0.0506(13) Uani 0.60 1 d PD A 1
Ag6 Ag 0.35609(10) 0.50439(11) 0.25848(5) 0.0633(5) Uani 1 1 d . A 1
Ag7 Ag 0.12121(11) 0.74078(11) 0.25903(5) 0.0653(5) Uani 1 1 d . A 1
Ag8 Ag 0.1485(7) 0.9425(6) 0.2381(2) 0.0466(13) Uani 0.60 1 d PD A 1
Si1 Si 0.3774(5) 1.0834(6) 0.41948(17) 0.064(2) Uani 0.75 1 d PD A 1
C1A C 0.4659(17) 0.9985(16) 0.4145(8) 0.104(17) Uiso 0.50 1 d PD A 1
C1A1 C 0.539(2) 1.042(3) 0.3932(12) 0.12(2) Uiso 0.50 1 d PD A 1
H1A1 H 0.5066 1.0604 0.3702 0.180 Uiso 0.50 1 calc PR A 1
H1A2 H 0.5826 0.9972 0.3900 0.180 Uiso 0.50 1 calc PR A 1
H1A3 H 0.5738 1.0958 0.4061 0.180 Uiso 0.50 1 calc PR A 1
C1A2 C 0.518(3) 0.970(3) 0.4511(9) 0.13(2) Uiso 0.50 1 d PD A 1
H1A4 H 0.4731 0.9424 0.4647 0.188 Uiso 0.50 1 calc PR A 1
H1A5 H 0.5531 1.0239 0.4638 0.188 Uiso 0.50 1 calc PR A 1
H1A6 H 0.5623 0.9253 0.4478 0.188 Uiso 0.50 1 calc PR A 1
C1A3 C 0.414(3) 0.9101(19) 0.3945(13) 0.13(2) Uiso 0.50 1 d PD A 1
H1A7 H 0.3806 0.9264 0.3713 0.195 Uiso 0.50 1 calc PR A 1
H1A8 H 0.3693 0.8812 0.4080 0.195 Uiso 0.50 1 calc PR A 1
H1A9 H 0.4599 0.8673 0.3916 0.195 Uiso 0.50 1 calc PR A 1
C1B C 0.436(2) 1.1924(17) 0.4422(11) 0.084(13) Uiso 0.50 1 d PD A 1
H1B1 H 0.4840 1.2187 0.4293 0.127 Uiso 0.50 1 calc PR A 1
H1B2 H 0.4663 1.1794 0.4662 0.127 Uiso 0.50 1 calc PR A 1
H1B3 H 0.3899 1.2360 0.4428 0.127 Uiso 0.50 1 calc PR A 1
C1C C 0.285(2) 1.029(3) 0.4437(13) 0.111(18) Uiso 0.50 1 d PD A 1
H1C1 H 0.2560 0.9726 0.4315 0.166 Uiso 0.50 1 calc PR A 1
H1C2 H 0.2378 1.0718 0.4444 0.166 Uiso 0.50 1 calc PR A 1
H1C3 H 0.3150 1.0158 0.4677 0.166 Uiso 0.50 1 calc PR A 1
Si2 Si 0.1044(12) 1.1053(13) 0.0676(4) 0.085(7) Uani 0.40 1 d PD A 1
C2C C 0.172(2) 1.058(2) 0.0347(10) 0.074(12) Uiso 0.50 1 d PD A 1
H2C1 H 0.2311 1.0961 0.0355 0.111 Uiso 0.50 1 calc PR A 1
H2C2 H 0.1344 1.0583 0.0109 0.111 Uiso 0.50 1 calc PR A 1
H2C3 H 0.1852 0.9951 0.0407 0.111 Uiso 0.50 1 calc PR A 1
C2B C -0.012(2) 1.036(2) 0.0653(12) 0.092(15) Uiso 0.50 1 d PD A 1
H2B1 H -0.0016 0.9729 0.0717 0.139 Uiso 0.50 1 calc PR A 1
H2B2 H -0.0481 1.0371 0.0414 0.139 Uiso 0.50 1 calc PR A 1
H2B3 H -0.0465 1.0625 0.0817 0.139 Uiso 0.50 1 calc PR A 1
C2A C 0.084(2) 1.2301(16) 0.0562(9) 0.13(4) Uiso 0.30 1 d PD A 1
C2A1 C 0.019(3) 1.267(2) 0.0798(10) 0.090(14) Uiso 0.50 1 d PD A 1
H2A1 H 0.0499 1.2654 0.1045 0.134 Uiso 0.50 1 calc PR A 1
H2A2 H -0.0401 1.2276 0.0763 0.134 Uiso 0.50 1 calc PR A 1
H2A3 H 0.0071 1.3294 0.0734 0.134 Uiso 0.50 1 calc PR A 1
C2A2 C 0.180(3) 1.290(2) 0.0625(15) 0.15(3) Uiso 0.50 1 d PD A 1
H2A4 H 0.2098 1.2875 0.0872 0.231 Uiso 0.50 1 calc PR A 1
H2A5 H 0.1696 1.3534 0.0564 0.231 Uiso 0.50 1 calc PR A 1
H2A6 H 0.2206 1.2665 0.0477 0.231 Uiso 0.50 1 calc PR A 1
C2A3 C 0.036(4) 1.236(3) 0.0169(8) 0.13(2) Uiso 0.50 1 d PD A 1
H2A7 H -0.0232 1.1958 0.0127 0.199 Uiso 0.50 1 calc PR A 1
H2A8 H 0.0770 1.2156 0.0018 0.199 Uiso 0.50 1 calc PR A 1
H2A9 H 0.0225 1.2988 0.0116 0.199 Uiso 0.50 1 calc PR A 1
Si2' Si 0.141(3) 1.1588(14) 0.0673(4) 0.125(13) Uani 0.35 1 d P B 2
Si3 Si 0.9165(8) 1.2145(9) 0.4300(3) 0.119(4) Uani 0.80 1 d PD A 1
C3A C 0.876(2) 1.135(2) 0.4646(8) 0.112(18) Uiso 0.50 1 d PD A 1
C3A1 C 0.909(5) 1.038(2) 0.4605(15) 0.10(3) Uiso 0.30 1 d PD A 1
H3A1 H 0.9774 1.0427 0.4635 0.151 Uiso 0.30 1 calc PR A 1
H3A2 H 0.8812 1.0127 0.4371 0.151 Uiso 0.30 1 calc PR A 1
H3A3 H 0.8889 0.9981 0.4784 0.151 Uiso 0.30 1 calc PR A 1
C3A2 C 0.920(4) 1.173(4) 0.5026(6) 0.10(3) Uiso 0.30 1 d PD A 1
H3A4 H 0.9884 1.1789 0.5056 0.144 Uiso 0.30 1 calc PR A 1
H3A5 H 0.9006 1.1303 0.5199 0.144 Uiso 0.30 1 calc PR A 1
H3A6 H 0.8982 1.2327 0.5061 0.144 Uiso 0.30 1 calc PR A 1
C3A3 C 0.768(2) 1.127(4) 0.4605(15) 0.10(3) Uiso 0.30 1 d PD A 1
H3A7 H 0.7471 1.1882 0.4624 0.152 Uiso 0.30 1 calc PR A 1
H3A8 H 0.7491 1.0888 0.4791 0.152 Uiso 0.30 1 calc PR A 1
H3A9 H 0.7396 1.0996 0.4375 0.152 Uiso 0.30 1 calc PR A 1
C3B C 1.0456(19) 1.206(3) 0.4300(15) 0.065(17) Uiso 0.30 1 d PD A 1
H3B1 H 1.0560 1.1421 0.4260 0.097 Uiso 0.30 1 calc PR A 1
H3B2 H 1.0826 1.2277 0.4528 0.097 Uiso 0.30 1 calc PR A 1
H3B3 H 1.0649 1.2436 0.4113 0.097 Uiso 0.30 1 calc PR A 1
C3C C 0.895(4) 1.3362(17) 0.4383(16) 0.08(2) Uiso 0.30 1 d PD A 1
H3C1 H 0.8279 1.3394 0.4383 0.118 Uiso 0.30 1 calc PR A 1
H3C2 H 0.9132 1.3749 0.4197 0.118 Uiso 0.30 1 calc PR A 1
H3C3 H 0.9312 1.3578 0.4611 0.118 Uiso 0.30 1 calc PR A 1
Si4 Si 0.6318(5) 1.0992(5) 0.07703(17) 0.0643(19) Uani 0.80 1 d PD A 1
C4A C 0.5303(17) 1.0124(18) 0.0846(7) 0.079(13) Uiso 0.50 1 d PD A 1
C4A1 C 0.572(3) 0.932(2) 0.1075(11) 0.110(18) Uiso 0.50 1 d PD A 1
H4A1 H 0.6135 0.9015 0.0949 0.164 Uiso 0.50 1 calc PR A 1
H4A2 H 0.5212 0.8880 0.1118 0.164 Uiso 0.50 1 calc PR A 1
H4A3 H 0.6080 0.9570 0.1300 0.164 Uiso 0.50 1 calc PR A 1
C4A2 C 0.464(3) 1.059(3) 0.1046(14) 0.21(4) Uiso 0.50 1 d PD A 1
H4A4 H 0.4993 1.0828 0.1273 0.312 Uiso 0.50 1 calc PR A 1
H4A5 H 0.4132 1.0140 0.1084 0.312 Uiso 0.50 1 calc PR A 1
H4A6 H 0.4380 1.1093 0.0907 0.312 Uiso 0.50 1 calc PR A 1
C4A3 C 0.475(2) 0.971(2) 0.0494(8) 0.061(10) Uiso 0.50 1 d PD A 1
H4A7 H 0.5174 0.9445 0.0363 0.092 Uiso 0.50 1 calc PR A 1
H4A8 H 0.4435 1.0187 0.0356 0.092 Uiso 0.50 1 calc PR A 1
H4A9 H 0.4275 0.9228 0.0540 0.092 Uiso 0.50 1 calc PR A 1
C4B C 0.580(4) 1.196(3) 0.050(2) 0.26(6) Uiso 0.50 1 d PD A 1
H4B1 H 0.5382 1.2262 0.0624 0.388 Uiso 0.50 1 calc PR A 1
H4B2 H 0.5436 1.1715 0.0272 0.388 Uiso 0.50 1 calc PR A 1
H4B3 H 0.6301 1.2410 0.0454 0.388 Uiso 0.50 1 calc PR A 1
C4C C 0.709(4) 1.039(3) 0.0513(19) 0.20(4) Uiso 0.50 1 d PD A 1
H4C1 H 0.7365 0.9898 0.0653 0.293 Uiso 0.50 1 calc PR A 1
H4C2 H 0.7585 1.0832 0.0460 0.293 Uiso 0.50 1 calc PR A 1
H4C3 H 0.6706 1.0134 0.0293 0.293 Uiso 0.50 1 calc PR A 1
C4D C 0.584(4) 0.9757(19) 0.0794(15) 0.103(17) Uiso 0.50 1 d PD C 2
C4D1 C 0.528(3) 0.975(3) 0.1160(9) 0.073(12) Uiso 0.50 1 d PD C 2
H4D1 H 0.5736 0.9941 0.1371 0.110 Uiso 0.50 1 calc PR C 2
H4D2 H 0.5000 0.9126 0.1190 0.110 Uiso 0.50 1 calc PR C 2
H4D3 H 0.4787 1.0166 0.1121 0.110 Uiso 0.50 1 calc PR C 2
C4D2 C 0.660(4) 0.9121(19) 0.0903(17) 0.17(3) Uiso 0.50 1 d PD C 2
H4D4 H 0.7085 0.9417 0.1089 0.251 Uiso 0.50 1 calc PR C 2
H4D5 H 0.6883 0.8984 0.0700 0.251 Uiso 0.50 1 calc PR C 2
H4D6 H 0.6331 0.8552 0.0990 0.251 Uiso 0.50 1 calc PR C 2
C4D3 C 0.507(4) 0.941(3) 0.0503(11) 0.16(3) Uiso 0.50 1 d PD C 2
H4D7 H 0.4609 0.9861 0.0454 0.235 Uiso 0.50 1 calc PR C 2
H4D8 H 0.4757 0.8835 0.0573 0.235 Uiso 0.50 1 calc PR C 2
H4D9 H 0.5321 0.9296 0.0292 0.235 Uiso 0.50 1 calc PR C 2
Si5 Si 0.7642(8) 0.6938(8) 0.4172(2) 0.103(3) Uani 0.80 1 d PD A 1
C5A C 0.6744(18) 0.7827(18) 0.4118(8) 0.094(15) Uiso 0.50 1 d PD A 1
C5A1 C 0.5774(17) 0.738(3) 0.3926(13) 0.14(2) Uiso 0.50 1 d PD A 1
H5A1 H 0.5568 0.6867 0.4061 0.210 Uiso 0.50 1 calc PR A 1
H5A2 H 0.5826 0.7167 0.3691 0.210 Uiso 0.50 1 calc PR A 1
H5A3 H 0.5318 0.7839 0.3904 0.210 Uiso 0.50 1 calc PR A 1
C5A2 C 0.664(3) 0.820(3) 0.4487(9) 0.14(2) Uiso 0.50 1 d PD A 1
H5A4 H 0.6436 0.7688 0.4627 0.205 Uiso 0.50 1 calc PR A 1
H5A5 H 0.6176 0.8645 0.4457 0.205 Uiso 0.50 1 calc PR A 1
H5A6 H 0.7245 0.8489 0.4609 0.205 Uiso 0.50 1 calc PR A 1
C5A3 C 0.707(3) 0.865(2) 0.3903(11) 0.105(17) Uiso 0.50 1 d PD A 1
H5A7 H 0.7679 0.8933 0.4025 0.158 Uiso 0.50 1 calc PR A 1
H5A8 H 0.6611 0.9100 0.3878 0.158 Uiso 0.50 1 calc PR A 1
H5A9 H 0.7131 0.8431 0.3669 0.158 Uiso 0.50 1 calc PR A 1
C5B C 0.725(4) 0.593(4) 0.442(2) 0.18(6) Uiso 0.30 1 d PD A 1
H5B1 H 0.6637 0.5662 0.4298 0.275 Uiso 0.30 1 calc PR A 1
H5B2 H 0.7216 0.6121 0.4657 0.275 Uiso 0.30 1 calc PR A 1
H5B3 H 0.7705 0.5469 0.4429 0.275 Uiso 0.30 1 calc PR A 1
C5C C 0.8836(19) 0.749(3) 0.437(2) 0.11(3) Uiso 0.30 1 d PD A 1
H5C1 H 0.9009 0.7999 0.4230 0.161 Uiso 0.30 1 calc PR A 1
H5C2 H 0.9294 0.7036 0.4386 0.161 Uiso 0.30 1 calc PR A 1
H5C3 H 0.8827 0.7714 0.4611 0.161 Uiso 0.30 1 calc PR A 1
Si6 Si 0.6549(15) 0.5706(13) 0.0670(3) 0.156(9) Uani 0.60 1 d PD A 1
C6B C 0.597(3) 0.654(3) 0.0333(12) 0.103(17) Uiso 0.50 1 d PD A 1
H6B1 H 0.5381 0.6693 0.0396 0.154 Uiso 0.50 1 calc PR A 1
H6B2 H 0.5836 0.6247 0.0098 0.154 Uiso 0.50 1 calc PR A 1
H6B3 H 0.6390 0.7096 0.0332 0.154 Uiso 0.50 1 calc PR A 1
C6A C 0.774(2) 0.549(3) 0.0563(11) 0.05(4) Uiso 0.10 1 d PD A 1
C6A1 C 0.816(3) 0.472(4) 0.0798(14) 0.065(17) Uiso 0.30 1 d PD A 1
H6A1 H 0.7720 0.4167 0.0766 0.098 Uiso 0.30 1 calc PR A 1
H6A2 H 0.8283 0.4919 0.1045 0.098 Uiso 0.30 1 calc PR A 1
H6A3 H 0.8751 0.4580 0.0732 0.098 Uiso 0.30 1 calc PR A 1
C6A2 C 0.762(4) 0.519(6) 0.0169(11) 0.13(4) Uiso 0.30 1 d PD A 1
H6A4 H 0.7135 0.4677 0.0117 0.197 Uiso 0.30 1 calc PR A 1
H6A5 H 0.8212 0.5009 0.0122 0.197 Uiso 0.30 1 calc PR A 1
H6A6 H 0.7431 0.5706 0.0019 0.197 Uiso 0.30 1 calc PR A 1
C6A3 C 0.842(3) 0.638(4) 0.063(2) 0.17(5) Uiso 0.30 1 d PD A 1
H6A7 H 0.8511 0.6559 0.0882 0.254 Uiso 0.30 1 calc PR A 1
H6A8 H 0.8160 0.6871 0.0488 0.254 Uiso 0.30 1 calc PR A 1
H6A9 H 0.9027 0.6266 0.0575 0.254 Uiso 0.30 1 calc PR A 1
C6C C 0.578(3) 0.459(2) 0.0644(16) 0.074(19) Uiso 0.30 1 d PD A 1
H6C1 H 0.6053 0.4180 0.0825 0.110 Uiso 0.30 1 calc PR A 1
H6C2 H 0.5730 0.4301 0.0412 0.110 Uiso 0.30 1 calc PR A 1
H6C3 H 0.5154 0.4708 0.0680 0.110 Uiso 0.30 1 calc PR A 1
Si6' Si 0.6979(14) 0.6282(15) 0.0661(5) 0.084(5) Uiso 0.40 1 d P D 2
Si7 Si 0.2528(8) 0.5471(8) 0.4339(3) 0.107(4) Uani 0.75 1 d PD A 1
C7A C 0.3538(19) 0.605(2) 0.4679(8) 0.12(2) Uiso 0.50 1 d PD A 1
C7A1 C 0.361(4) 0.711(2) 0.4640(16) 0.10(3) Uiso 0.30 1 d PD A 1
H7A1 H 0.3727 0.7259 0.4405 0.155 Uiso 0.30 1 calc PR A 1
H7A2 H 0.4130 0.7385 0.4817 0.155 Uiso 0.30 1 calc PR A 1
H7A3 H 0.3027 0.7338 0.4673 0.155 Uiso 0.30 1 calc PR A 1
C7A2 C 0.339(4) 0.582(5) 0.5060(6) 0.11(3) Uiso 0.30 1 d PD A 1
H7A4 H 0.3304 0.5157 0.5085 0.169 Uiso 0.30 1 calc PR A 1
H7A5 H 0.2832 0.6092 0.5105 0.169 Uiso 0.30 1 calc PR A 1
H7A6 H 0.3937 0.6074 0.5230 0.169 Uiso 0.30 1 calc PR A 1
C7A3 C 0.4481(17) 0.569(4) 0.4628(16) 0.11(3) Uiso 0.30 1 d PD A 1
H7A7 H 0.4442 0.5026 0.4653 0.162 Uiso 0.30 1 calc PR A 1
H7A8 H 0.4994 0.5977 0.4805 0.162 Uiso 0.30 1 calc PR A 1
H7A9 H 0.4597 0.5845 0.4393 0.162 Uiso 0.30 1 calc PR A 1
C7B C 0.1359(17) 0.571(3) 0.4427(15) 0.072(19) Uiso 0.30 1 d PD A 1
H7B1 H 0.1326 0.6373 0.4437 0.108 Uiso 0.30 1 calc PR A 1
H7B2 H 0.1269 0.5447 0.4651 0.108 Uiso 0.30 1 calc PR A 1
H7B3 H 0.0869 0.5439 0.4238 0.108 Uiso 0.30 1 calc PR A 1
C7C C 0.265(3) 0.4193(15) 0.4328(14) 0.058(16) Uiso 0.30 1 d PD A 1
H7C1 H 0.3257 0.4090 0.4268 0.087 Uiso 0.30 1 calc PR A 1
H7C2 H 0.2146 0.3891 0.4151 0.087 Uiso 0.30 1 calc PR A 1
H7C3 H 0.2614 0.3939 0.4559 0.087 Uiso 0.30 1 calc PR A 1
Si8 Si 0.1639(7) 0.6311(7) 0.0790(2) 0.098(4) Uani 0.75 1 d PD . .
C8A C 0.208(2) 0.7564(14) 0.0741(8) 0.100(16) Uiso 0.50 1 d PD E 1
C8A1 C 0.295(3) 0.786(3) 0.1035(12) 0.13(2) Uiso 0.50 1 d PD E 1
H8A1 H 0.3451 0.7476 0.1018 0.190 Uiso 0.50 1 calc PR E 1
H8A2 H 0.2768 0.7784 0.1266 0.190 Uiso 0.50 1 calc PR E 1
H8A3 H 0.3160 0.8501 0.1006 0.190 Uiso 0.50 1 calc PR E 1
C8A2 C 0.238(3) 0.769(3) 0.0375(10) 0.114(19) Uiso 0.50 1 d PD E 1
H8A4 H 0.2873 0.7302 0.0356 0.171 Uiso 0.50 1 calc PR E 1
H8A5 H 0.2604 0.8334 0.0351 0.171 Uiso 0.50 1 calc PR E 1
H8A6 H 0.1834 0.7525 0.0189 0.171 Uiso 0.50 1 calc PR E 1
C8A3 C 0.129(3) 0.8182(19) 0.0772(15) 0.08(2) Uiso 0.30 1 d PD E 1
H8A7 H 0.0736 0.7996 0.0592 0.121 Uiso 0.30 1 calc PR E 1
H8A8 H 0.1503 0.8822 0.0739 0.121 Uiso 0.30 1 calc PR E 1
H8A9 H 0.1120 0.8117 0.1005 0.121 Uiso 0.30 1 calc PR E 1
C8B C 0.266(3) 0.558(3) 0.077(2) 0.16(5) Uiso 0.30 1 d PD E 1
H8B1 H 0.3191 0.5785 0.0956 0.240 Uiso 0.30 1 calc PR E 1
H8B2 H 0.2849 0.5654 0.0540 0.240 Uiso 0.30 1 calc PR E 1
H8B3 H 0.2461 0.4938 0.0801 0.240 Uiso 0.30 1 calc PR E 1
C8C C 0.062(3) 0.594(3) 0.0430(11) 0.052(15) Uiso 0.30 1 d PD E 1
H8C1 H 0.0411 0.5297 0.0462 0.079 Uiso 0.30 1 calc PR E 1
H8C2 H 0.0818 0.6005 0.0202 0.079 Uiso 0.30 1 calc PR E 1
H8C3 H 0.0111 0.6318 0.0440 0.079 Uiso 0.30 1 calc PR E 1
C8B' C 0.099(4) 0.740(3) 0.080(2) 0.12(4) Uiso 0.30 1 d PD E 2
H8B4 H 0.1323 0.7806 0.0997 0.187 Uiso 0.30 1 calc PR E 2
H8B5 H 0.0351 0.7225 0.0843 0.187 Uiso 0.30 1 calc PR E 2
H8B6 H 0.0960 0.7717 0.0581 0.187 Uiso 0.30 1 calc PR E 2
C8C' C 0.098(3) 0.553(3) 0.0429(9) 0.072(12) Uiso 0.50 1 d PD E 2
H8C4 H 0.0352 0.5357 0.0472 0.108 Uiso 0.50 1 calc PR E 2
H8C5 H 0.1312 0.4979 0.0421 0.108 Uiso 0.50 1 calc PR E 2
H8C6 H 0.0946 0.5841 0.0204 0.108 Uiso 0.50 1 calc PR E 2
C8D C 0.2875(19) 0.669(4) 0.0733(15) 0.14(2) Uiso 0.50 1 d PD E 2
C8D1 C 0.333(2) 0.746(3) 0.1046(13) 0.12(2) Uiso 0.50 1 d PD E 2
H8D1 H 0.2943 0.7981 0.1026 0.176 Uiso 0.50 1 calc PR E 2
H8D2 H 0.3966 0.7682 0.1020 0.176 Uiso 0.50 1 calc PR E 2
H8D3 H 0.3344 0.7189 0.1277 0.176 Uiso 0.50 1 calc PR E 2
C8D2 C 0.291(3) 0.717(4) 0.0383(11) 0.13(2) Uiso 0.50 1 d PD E 2
H8D4 H 0.2504 0.7672 0.0360 0.196 Uiso 0.50 1 calc PR E 2
H8D5 H 0.2697 0.6734 0.0188 0.196 Uiso 0.50 1 calc PR E 2
H8D6 H 0.3555 0.7421 0.0380 0.196 Uiso 0.50 1 calc PR E 2
C8D3 C 0.350(2) 0.590(3) 0.0793(15) 0.067(18) Uiso 0.30 1 d PD E 2
H8D7 H 0.3465 0.5621 0.1020 0.101 Uiso 0.30 1 calc PR E 2
H8D8 H 0.4153 0.6130 0.0791 0.101 Uiso 0.30 1 calc PR E 2
H8D9 H 0.3296 0.5433 0.0605 0.101 Uiso 0.30 1 calc PR E 2
N1 N 0.3688(11) 1.2680(12) 0.2860(4) 0.067(5) Uani 1 1 d . A 1
H1A H 0.4179 1.3051 0.2985 0.081 Uiso 1 1 calc R A 1
H1B H 0.3213 1.3041 0.2783 0.081 Uiso 1 1 calc R A 1
N2 N 0.1184(11) 1.0182(12) 0.2863(4) 0.067(5) Uani 1 1 d . A 1
H2A H 0.0783 1.0617 0.2786 0.081 Uiso 1 1 calc R A 1
H2B H 0.0880 0.9771 0.2992 0.081 Uiso 1 1 calc R A 1
N3 N 0.4293(13) 1.1566(16) 0.1901(5) 0.103(8) Uani 1 1 d . A 1
H3A H 0.4541 1.2027 0.1776 0.124 Uiso 1 1 calc R A 1
H3B H 0.4715 1.1135 0.1940 0.124 Uiso 1 1 calc R A 1
N4 N 0.1793(15) 0.9010(12) 0.1885(4) 0.084(6) Uani 1 1 d . A 1
H4A H 0.2264 0.8628 0.1925 0.100 Uiso 1 1 calc R A 1
H4B H 0.1272 0.8683 0.1757 0.100 Uiso 1 1 calc R A 1
N5 N 0.8398(12) 0.9717(10) 0.3063(5) 0.063(4) Uani 1 1 d . A 1
H5A H 0.7918 0.9258 0.3028 0.076 Uiso 1 1 calc R A 1
H5B H 0.8921 0.9477 0.3183 0.076 Uiso 1 1 calc R A 1
N6 N 0.6087(11) 1.2037(11) 0.3063(5) 0.070(5) Uani 1 1 d . A 1
H6A H 0.5906 1.2504 0.3186 0.083 Uiso 1 1 calc R A 1
H6B H 0.5607 1.1577 0.3030 0.083 Uiso 1 1 calc R A 1
N7 N 0.8960(11) 1.0758(12) 0.2068(4) 0.066(4) Uani 1 1 d . A 1
H7A H 0.9459 1.1195 0.2122 0.079 Uiso 1 1 calc R A 1
H7B H 0.9138 1.0309 0.1936 0.079 Uiso 1 1 calc R A 1
N8 N 0.6636(13) 1.3053(13) 0.2075(5) 0.084(6) Uani 1 1 d . A 1
H8A H 0.6107 1.3257 0.1943 0.101 Uiso 1 1 calc R A 1
H8B H 0.7076 1.3547 0.2125 0.101 Uiso 1 1 calc R A 1
N9 N 0.6423(11) 0.4905(11) 0.2842(4) 0.064(5) Uani 1 1 d . A 1
H9A H 0.6061 0.4545 0.2968 0.077 Uiso 1 1 calc R A 1
H9B H 0.6830 0.4542 0.2767 0.077 Uiso 1 1 calc R A 1
N10 N 0.8930(11) 0.7432(11) 0.2849(4) 0.065(5) Uani 1 1 d . A 1
H10A H 0.9276 0.7005 0.2775 0.078 Uiso 1 1 calc R A 1
H10B H 0.9343 0.7871 0.2978 0.078 Uiso 1 1 calc R A 1
N11 N 0.4850(12) 0.5934(12) 0.1867(4) 0.072(5) Uani 1 1 d . A 1
H11A H 0.4471 0.5470 0.1738 0.086 Uiso 1 1 calc R A 1
H11B H 0.4478 0.6380 0.1906 0.086 Uiso 1 1 calc R A 1
N12 N 0.7401(18) 0.8440(15) 0.1879(5) 0.112(9) Uani 1 1 d . A 1
H12A H 0.6977 0.8839 0.1914 0.134 Uiso 1 1 calc R A 1
H12B H 0.7806 0.8736 0.1752 0.134 Uiso 1 1 calc R A 1
N13 N 0.1967(12) 0.7881(11) 0.3112(5) 0.071(5) Uani 1 1 d . A 1
H13A H 0.2415 0.8343 0.3085 0.086 Uiso 1 1 calc R A 1
H13B H 0.1555 0.8121 0.3232 0.086 Uiso 1 1 calc R A 1
N14 N 0.4272(11) 0.5570(11) 0.3103(5) 0.068(5) Uani 1 1 d . A 1
H14A H 0.4565 0.5109 0.3224 0.082 Uiso 1 1 calc R A 1
H14B H 0.4724 0.6027 0.3076 0.082 Uiso 1 1 calc R A 1
N15 N 0.0403(10) 0.6798(12) 0.2099(5) 0.065(5) Uani 1 1 d . A 1
H15A H -0.0055 0.6378 0.2152 0.079 Uiso 1 1 calc R A 1
H15B H 0.0109 0.7249 0.1971 0.079 Uiso 1 1 calc R A 1
N16 N 0.2733(12) 0.4448(12) 0.2093(5) 0.076(5) Uani 1 1 d . A 1
H16A H 0.3131 0.4229 0.1962 0.092 Uiso 1 1 calc R A 1
H16B H 0.2345 0.3960 0.2145 0.092 Uiso 1 1 calc R A 1
O1 O 0.3315(9) 1.1047(9) 0.3774(3) 0.062(3) Uani 1 1 d . A 1
O2 O 0.1821(11) 1.1050(11) 0.1052(3) 0.078(5) Uani 1 1 d . A 1
O3 O 0.8505(12) 1.1730(12) 0.3918(5) 0.091(5) Uani 1 1 d . A 1
O4 O 0.6871(10) 1.1326(10) 0.1173(4) 0.071(4) Uani 1 1 d . A 1
O5 O 0.7728(11) 0.6605(12) 0.3756(4) 0.086(5) Uani 1 1 d . A 1
O6 O 0.6558(10) 0.6336(10) 0.1051(3) 0.074(4) Uani 1 1 d . A 1
O7 O 0.2721(13) 0.5919(12) 0.3942(5) 0.096(5) Uani 1 1 d . A 1
O8 O 0.1555(10) 0.6019(9) 0.1186(4) 0.070(4) Uani 1 1 d . A 1
C11 C 0.3344(12) 1.1958(12) 0.3112(4) 0.047(4) Uani 1 1 d . A 1
H11 H 0.3868 1.1582 0.3206 0.056 Uiso 1 1 calc R A 1
C12 C 0.2541(11) 1.1333(13) 0.2883(5) 0.055(5) Uani 1 1 d . A 1
H12A H 0.2805 1.0991 0.2710 0.066 Uiso 1 1 calc R A 1
H12B H 0.2083 1.1721 0.2751 0.066 Uiso 1 1 calc R A 1
C13 C 0.2025(13) 1.0640(13) 0.3101(4) 0.052(5) Uani 1 1 d . A 1
H13 H 0.2453 1.0166 0.3193 0.062 Uiso 1 1 calc R A 1
C14 C 0.1732(14) 1.1119(14) 0.3415(5) 0.066(6) Uani 1 1 d . A 1
H14A H 0.1252 1.1538 0.3327 0.079 Uiso 1 1 calc R A 1
H14B H 0.1458 1.0655 0.3561 0.079 Uiso 1 1 calc R A 1
C15 C 0.2590(14) 1.1662(15) 0.3640(6) 0.065(5) Uani 1 1 d . A 1
H15 H 0.2394 1.1965 0.3842 0.078 Uiso 1 1 calc R A 1
C16 C 0.3030(14) 1.2402(14) 0.3417(5) 0.063(5) Uani 1 1 d . A 1
H16A H 0.2565 1.2834 0.3328 0.075 Uiso 1 1 calc R A 1
H16B H 0.3573 1.2751 0.3567 0.075 Uiso 1 1 calc R A 1
C21 C 0.3380(15) 1.1121(15) 0.1670(5) 0.068(6) Uani 1 1 d . A 1
H21 H 0.3514 1.0924 0.1438 0.081 Uiso 1 1 calc R A 1
C22 C 0.3052(15) 1.0280(16) 0.1864(5) 0.072(6) Uani 1 1 d . A 1
H22A H 0.2991 1.0466 0.2104 0.086 Uiso 1 1 calc R A 1
H22B H 0.3526 0.9833 0.1885 0.086 Uiso 1 1 calc R A 1
C23 C 0.2090(15) 0.9820(13) 0.1665(5) 0.062(5) Uani 1 1 d . A 1
H23 H 0.2180 0.9575 0.1433 0.075 Uiso 1 1 calc R A 1
C24 C 0.1362(14) 1.0462(17) 0.1599(5) 0.072(6) Uani 1 1 d . A 1
H24A H 0.1197 1.0643 0.1824 0.086 Uiso 1 1 calc R A 1
H24B H 0.0792 1.0159 0.1448 0.086 Uiso 1 1 calc R A 1
C25 C 0.1728(18) 1.1347(18) 0.1410(5) 0.082(7) Uani 1 1 d . A 1
H25 H 0.1252 1.1802 0.1389 0.098 Uiso 1 1 calc R A 1
C26 C 0.2658(18) 1.1786(16) 0.1611(5) 0.078(7) Uani 1 1 d . A 1
H26A H 0.2878 1.2310 0.1478 0.093 Uiso 1 1 calc R A 1
H26B H 0.2568 1.2023 0.1841 0.093 Uiso 1 1 calc R A 1
C31 C 0.8145(14) 1.0467(14) 0.3287(6) 0.069(6) Uani 1 1 d . A 1
H31 H 0.8046 1.0212 0.3518 0.083 Uiso 1 1 calc R A 1
C32 C 0.7232(13) 1.0854(14) 0.3097(7) 0.070(6) Uani 1 1 d . A 1
H32A H 0.7310 1.1050 0.2859 0.084 Uiso 1 1 calc R A 1
H32B H 0.6707 1.0368 0.3071 0.084 Uiso 1 1 calc R A 1
C33 C 0.7005(13) 1.1655(15) 0.3299(6) 0.066(6) Uani 1 1 d . A 1
H33 H 0.6856 1.1442 0.3529 0.079 Uiso 1 1 calc R A 1
C34 C 0.7762(15) 1.2430(18) 0.3362(7) 0.086(7) Uani 1 1 d . A 1
H34A H 0.7581 1.2918 0.3506 0.104 Uiso 1 1 calc R A 1
H34B H 0.7865 1.2692 0.3136 0.104 Uiso 1 1 calc R A 1
C35 C 0.8675(17) 1.2048(16) 0.3560(7) 0.085(7) Uani 1 1 d . A 1
H35 H 0.9196 1.2550 0.3593 0.102 Uiso 1 1 calc R A 1
C36 C 0.8950(15) 1.1246(16) 0.3351(8) 0.086(7) Uani 1 1 d . A 1
H36A H 0.9086 1.1467 0.3123 0.104 Uiso 1 1 calc R A 1
H36B H 0.9523 1.1012 0.3485 0.104 Uiso 1 1 calc R A 1
C41 C 0.8188(12) 1.1173(13) 0.1854(5) 0.054(5) Uani 1 1 d . A 1
H41 H 0.7662 1.0685 0.1782 0.065 Uiso 1 1 calc R A 1
C42 C 0.7829(14) 1.1929(13) 0.2058(6) 0.063(5) Uani 1 1 d . A 1
H42A H 0.7649 1.1668 0.2274 0.076 Uiso 1 1 calc R A 1
H42B H 0.8343 1.2419 0.2130 0.076 Uiso 1 1 calc R A 1
C43 C 0.7020(13) 1.2330(16) 0.1849(5) 0.064(5) Uani 1 1 d . A 1
H43 H 0.6511 1.1827 0.1774 0.077 Uiso 1 1 calc R A 1
C44 C 0.7277(16) 1.2786(15) 0.1511(6) 0.076(6) Uani 1 1 d . A 1
H44A H 0.6722 1.3040 0.1373 0.091 Uiso 1 1 calc R A 1
H44B H 0.7775 1.3293 0.1578 0.091 Uiso 1 1 calc R A 1
C45 C 0.8471(16) 1.1592(15) 0.1508(6) 0.075(6) Uani 1 1 d . A 1
H45A H 0.8649 1.1102 0.1365 0.090 Uiso 1 1 calc R A 1
H45B H 0.9017 1.2052 0.1572 0.090 Uiso 1 1 calc R A 1
C46 C 0.7622(15) 1.2060(15) 0.1287(6) 0.071(6) Uani 1 1 d . A 1
H46 H 0.7818 1.2354 0.1076 0.086 Uiso 1 1 calc R A 1
C51 C 0.8331(13) 0.6966(12) 0.3091(5) 0.050(4) Uani 1 1 d . A 1
H51 H 0.7991 0.7442 0.3186 0.060 Uiso 1 1 calc R A 1
C52 C 0.7593(15) 0.6259(15) 0.2877(5) 0.073(7) Uani 1 1 d . A 1
H52A H 0.7172 0.6592 0.2702 0.088 Uiso 1 1 calc R A 1
H52B H 0.7921 0.5856 0.2745 0.088 Uiso 1 1 calc R A 1
C53 C 0.6991(13) 0.5654(12) 0.3087(5) 0.052(5) Uani 1 1 d . A 1
H53 H 0.6553 0.6035 0.3180 0.063 Uiso 1 1 calc R A 1
C54 C 0.7607(13) 0.5232(15) 0.3393(6) 0.068(6) Uani 1 1 d . A 1
H54A H 0.7976 0.4787 0.3301 0.082 Uiso 1 1 calc R A 1
H54B H 0.7208 0.4898 0.3540 0.082 Uiso 1 1 calc R A 1
C55 C 0.8288(15) 0.5976(15) 0.3624(6) 0.065(5) Uani 1 1 d . A 1
H55 H 0.8679 0.5681 0.3824 0.078 Uiso 1 1 calc R A 1
C56 C 0.8930(16) 0.6532(16) 0.3404(6) 0.077(6) Uani 1 1 d . A 1
H56A H 0.9329 0.7016 0.3554 0.093 Uiso 1 1 calc R A 1
H56B H 0.9343 0.6122 0.3318 0.093 Uiso 1 1 calc R A 1
C61 C 0.5565(15) 0.6336(15) 0.1649(6) 0.068(6) Uani 1 1 d . A 1
H61 H 0.5221 0.6519 0.1415 0.082 Uiso 1 1 calc R A 1
C62 C 0.6117(17) 0.7223(14) 0.1852(5) 0.072(6) Uani 1 1 d . A 1
H62A H 0.5680 0.7691 0.1867 0.086 Uiso 1 1 calc R A 1
H62B H 0.6403 0.7065 0.2094 0.086 Uiso 1 1 calc R A 1
C63 C 0.6863(17) 0.7592(16) 0.1659(6) 0.076(6) Uani 1 1 d . A 1
H63 H 0.6556 0.7808 0.1425 0.091 Uiso 1 1 calc R A 1
C64 C 0.7516(16) 0.6931(17) 0.1601(6) 0.076(6) Uani 1 1 d . A 1
H64A H 0.7863 0.6744 0.1830 0.091 Uiso 1 1 calc R A 1
H64B H 0.7976 0.7220 0.1467 0.091 Uiso 1 1 calc R A 1
C65 C 0.6980(16) 0.6084(17) 0.1397(5) 0.073(6) Uani 1 1 d . A 1
H65 H 0.7436 0.5628 0.1376 0.087 Uiso 1 1 calc R A 1
C66 C 0.6226(17) 0.5636(18) 0.1591(6) 0.081(7) Uani 1 1 d . A 1
H66A H 0.5871 0.5113 0.1449 0.097 Uiso 1 1 calc R A 1
H66B H 0.6527 0.5405 0.1820 0.097 Uiso 1 1 calc R A 1
C71 C 0.2455(14) 0.7110(15) 0.3340(7) 0.072(6) Uani 1 1 d . A 1
H71 H 0.2812 0.7385 0.3568 0.086 Uiso 1 1 calc R A 1
C72 C 0.3136(14) 0.6749(14) 0.3132(6) 0.071(6) Uani 1 1 d . A 1
H72A H 0.3617 0.7249 0.3104 0.085 Uiso 1 1 calc R A 1
H72B H 0.2793 0.6552 0.2895 0.085 Uiso 1 1 calc R A 1
C73 C 0.3624(13) 0.5933(13) 0.3311(7) 0.066(6) Uani 1 1 d . A 1
H73 H 0.4001 0.6155 0.3543 0.079 Uiso 1 1 calc R A 1
C74 C 0.2891(15) 0.5157(14) 0.3380(7) 0.079(7) Uani 1 1 d . A 1
H74A H 0.3212 0.4669 0.3515 0.095 Uiso 1 1 calc R A 1
H74B H 0.2543 0.4888 0.3154 0.095 Uiso 1 1 calc R A 1
C75 C 0.2183(18) 0.5549(17) 0.3594(8) 0.090(8) Uani 1 1 d . A 1
H75 H 0.1691 0.5057 0.3631 0.108 Uiso 1 1 calc R A 1
C76 C 0.1728(16) 0.6367(16) 0.3414(7) 0.083(7) Uani 1 1 d . A 1
H76A H 0.1315 0.6157 0.3191 0.100 Uiso 1 1 calc R A 1
H76B H 0.1337 0.6622 0.3567 0.100 Uiso 1 1 calc R A 1
C81 C 0.0975(14) 0.6321(13) 0.1868(5) 0.061(5) Uani 1 1 d . A 1
H81 H 0.1420 0.6793 0.1785 0.073 Uiso 1 1 calc R A 1
C82 C 0.1549(13) 0.5618(14) 0.2090(6) 0.067(6) Uani 1 1 d . A 1
H82A H 0.1968 0.5938 0.2293 0.080 Uiso 1 1 calc R A 1
H82B H 0.1117 0.5163 0.2182 0.080 Uiso 1 1 calc R A 1
C83 C 0.2138(13) 0.5123(12) 0.1871(5) 0.059(5) Uani 1 1 d . A 1
H83 H 0.2575 0.5596 0.1785 0.070 Uiso 1 1 calc R A 1
C84 C 0.1521(15) 0.4636(15) 0.1550(6) 0.073(6) Uani 1 1 d . A 1
H84A H 0.1107 0.4138 0.1628 0.088 Uiso 1 1 calc R A 1
H84B H 0.1921 0.4357 0.1407 0.088 Uiso 1 1 calc R A 1
C85 C 0.0895(14) 0.5324(15) 0.1313(6) 0.067(5) Uani 1 1 d . A 1
H85 H 0.0472 0.4988 0.1111 0.080 Uiso 1 1 calc R A 1
C86 C 0.0317(14) 0.5843(15) 0.1538(6) 0.069(6) Uani 1 1 d . A 1
H86A H -0.0158 0.5406 0.1615 0.083 Uiso 1 1 calc R A 1
H86B H -0.0014 0.6309 0.1393 0.083 Uiso 1 1 calc R A 1
N17 N 0.9455(13) 0.8750(13) 0.1655(6) 0.066(5) Uani 1 1 d . F 1
O21 O 0.9619(12) 0.8740(11) 0.2007(6) 0.094(5) Uani 1 1 d . F 1
O22 O 0.8890(13) 0.9249(12) 0.1481(6) 0.109(7) Uani 1 1 d . F 1
O23 O 0.9882(14) 0.8206(12) 0.1499(6) 0.110(6) Uani 1 1 d . F 1
N18 N 1.0430(13) 0.8837(12) 0.3636(5) 0.060(4) Uani 1 1 d . G 1
O24 O 0.9934(16) 0.9275(17) 0.3784(5) 0.128(8) Uani 1 1 d . G 1
O25 O 1.0260(9) 0.8809(8) 0.3286(3) 0.056(3) Uani 1 1 d . G 1
O26 O 1.1033(17) 0.8410(17) 0.3789(5) 0.133(8) Uani 1 1 d . G 1
N19 N 0.5435(12) 1.3796(13) 0.3637(5) 0.063(4) Uani 1 1 d . H 1
O27 O 0.5297(8) 1.3799(9) 0.3290(3) 0.054(3) Uani 1 1 d . H 1
O28 O 0.5866(17) 1.3203(16) 0.3783(5) 0.126(8) Uani 1 1 d . H 1
O29 O 0.5130(16) 1.4398(17) 0.3795(5) 0.125(8) Uani 1 1 d . H 1
N20 N 0.4454(11) 1.3727(12) 0.1665(5) 0.057(4) Uani 1 1 d . I 1
O30 O 0.4644(12) 1.3751(14) 0.2004(6) 0.101(6) Uani 1 1 d . I 1
O31 O 0.4905(13) 1.3237(13) 0.1503(5) 0.104(6) Uani 1 1 d . I 1
O32 O 0.3848(11) 1.4185(13) 0.1497(5) 0.099(6) Uani 1 1 d . I 1
N21 N 1.0878(13) 1.2665(13) 0.2355(8) 0.081(6) Uani 1 1 d . J 1
O33 O 1.0430(13) 1.2137(15) 0.2533(6) 0.120(7) Uani 1 1 d . J 1
O34 O 1.1534(11) 1.3228(11) 0.2513(5) 0.098(6) Uani 1 1 d . J 1
O35 O 1.0754(17) 1.250(2) 0.2061(8) 0.162(12) Uani 1 1 d . J 1
N22 N 0.3468(18) 0.7450(17) 0.2235(6) 0.123(8) Uiso 1 1 d D K 1
O36 O 0.336(2) 0.748(2) 0.1917(5) 0.196(12) Uiso 1 1 d D K 1
O37 O 0.4042(17) 0.6977(17) 0.2405(6) 0.155(9) Uiso 1 1 d D K 1
O38 O 0.3078(18) 0.8001(17) 0.2399(6) 0.159(9) Uiso 1 1 d D K 1
N23 N 0.8627(14) 1.4888(16) 0.2331(7) 0.097(7) Uani 1 1 d . L 1
O39 O 0.8243(12) 1.4324(14) 0.2524(5) 0.107(6) Uani 1 1 d . L 1
O40 O 0.9356(12) 1.5437(10) 0.2503(5) 0.099(6) Uani 1 1 d . L 1
O41 O 0.848(2) 1.489(2) 0.2024(7) 0.168(12) Uani 1 1 d . L 1
O42 O 0.5371(18) 0.9382(18) 0.2331(8) 0.078(8) Uiso 0.50 1 d PD M 2
O44 O 0.6714(18) 0.973(2) 0.2195(10) 0.105(11) Uiso 0.50 1 d PD N 2
O43 O 0.579(2) 1.0750(17) 0.2188(11) 0.108(11) Uiso 0.50 1 d PD O 2
N24 N 0.5962(18) 0.9964(17) 0.2235(9) 0.061(8) Uiso 0.50 1 d PD P 1
O42' O 0.548(3) 1.033(3) 0.2414(12) 0.077(14) Uiso 0.30 1 d PD P 1
O43' O 0.577(5) 1.020(5) 0.1933(11) 0.12(2) Uiso 0.30 1 d PD P 1
O44' O 0.638(4) 0.944(4) 0.2428(14) 0.103(18) Uiso 0.30 1 d PD P 1
O51 O 0.460(2) 1.032(2) 0.2836(8) 0.083(9) Uiso 0.50 1 d P Q 2
C91 C 0.506(3) 1.046(3) 0.2581(11) 0.065(11) Uiso 0.50 1 d P Q 2
O52 O 0.358(3) 0.920(3) 0.2876(10) 0.107(11) Uiso 0.50 1 d P R 1
O53 O 0.554(3) 0.730(3) 0.2856(10) 0.110(12) Uiso 0.50 1 d P S 1
C92 C 0.443(4) 0.967(4) 0.3133(14) 0.095(15) Uiso 0.50 1 d P R 1
C93 C 0.601(4) 0.799(4) 0.3112(14) 0.093(15) Uiso 0.50 1 d P S 1
O54 O 0.660(2) 0.832(2) 0.2832(9) 0.085(9) Uiso 0.50 1 d P T 2
C94 C 0.653(4) 0.876(4) 0.2588(15) 0.095(15) Uiso 0.50 1 d P T 2
O97 O 1.067(2) 1.338(2) 0.3269(9) 0.087(9) Uiso 0.50 1 d P . 2
O98 O 0.015(3) 0.389(3) 0.3117(12) 0.123(14) Uiso 0.50 1 d P . 2
C98 C -0.017(3) 0.424(4) 0.3264(13) 0.077(13) Uiso 0.50 1 d P . 2
Ag4' Ag 0.8329(11) 0.7913(11) 0.2401(3) 0.111(5) Uani 0.40 1 d PD U 2
Ag8' Ag 0.1302(11) 0.9686(9) 0.2407(4) 0.087(5) Uani 0.40 1 d PD V 2
Ag5' Ag 0.5669(9) 0.5284(9) 0.2388(3) 0.119(5) Uani 0.40 1 d PD W 2
Ag1' Ag 0.3928(10) 1.2334(12) 0.2399(4) 0.089(5) Uani 0.40 1 d PD X 2

loop_
_atom_site_aniso_label
_atom_site_aniso_U_11
_atom_site_aniso_U_22
_atom_site_aniso_U_33
_atom_site_aniso_U_23
_atom_site_aniso_U_13
_atom_site_aniso_U_12
Ag1 0.045(2) 0.069(5) 0.036(2) 0.003(2) 0.0035(18) -0.023(2)
Ag2 0.0497(9) 0.0552(10) 0.0871(11) -0.0102(8) 0.0162(8) -0.0073(7)
Ag3 0.0504(8) 0.0505(10) 0.0818(10) 0.0001(8) 0.0071(7) -0.0024(7)
Ag4 0.074(3) 0.047(2) 0.047(3) 0.006(2) -0.004(2) -0.0303(18)
Ag5 0.0413(15) 0.064(3) 0.043(2) 0.008(2) 0.0102(14) -0.0195(15)
Ag6 0.0467(8) 0.0505(10) 0.0946(12) 0.0111(8) 0.0189(8) 0.0020(7)
Ag7 0.0542(9) 0.0435(9) 0.1022(12) -0.0011(8) 0.0286(8) -0.0020(7)
Ag8 0.063(3) 0.034(3) 0.0389(17) 0.0043(16) 0.0111(18) -0.0194(18)
Si1 0.070(5) 0.083(6) 0.033(3) 0.008(3) -0.003(3) 0.010(4)
Si2 0.111(13) 0.088(15) 0.035(8) 0.017(9) -0.018(8) -0.047(12)
Si2' 0.30(4) 0.043(12) 0.009(7) 0.005(8) -0.022(13) 0.022(17)
Si3 0.106(8) 0.133(10) 0.108(8) -0.052(7) 0.004(6) -0.014(7)
Si4 0.075(5) 0.072(5) 0.041(3) 0.009(3) 0.010(3) -0.017(4)
Si5 0.121(8) 0.141(9) 0.045(4) -0.014(5) 0.020(5) -0.003(7)
Si6 0.26(2) 0.151(15) 0.031(6) -0.024(7) 0.012(9) -0.058(16)
Si7 0.130(9) 0.104(8) 0.096(7) 0.012(6) 0.061(7) -0.022(7)
Si8 0.111(7) 0.115(8) 0.053(5) 0.010(5) 0.010(5) -0.051(6)
N1 0.048(9) 0.073(12) 0.068(10) 0.024(9) -0.003(8) -0.031(8)
N2 0.058(10) 0.078(12) 0.057(9) 0.028(8) -0.002(8) -0.019(8)
N3 0.066(12) 0.15(2) 0.079(12) 0.023(12) 0.006(10) -0.066(13)
N4 0.111(15) 0.059(12) 0.067(11) 0.005(9) 0.000(10) -0.029(10)
N5 0.065(10) 0.024(9) 0.098(12) -0.002(8) 0.010(9) -0.003(7)
N6 0.054(10) 0.040(10) 0.119(15) 0.000(9) 0.031(10) -0.005(7)
N7 0.058(10) 0.060(11) 0.078(11) -0.013(9) 0.018(9) -0.011(8)
N8 0.068(12) 0.078(14) 0.101(14) 0.012(11) 0.015(10) -0.013(10)
N9 0.063(10) 0.066(11) 0.065(10) -0.020(8) 0.040(8) -0.035(8)
N10 0.062(10) 0.059(11) 0.074(11) -0.013(8) 0.036(8) -0.041(8)
N11 0.073(11) 0.068(12) 0.074(11) -0.002(9) 0.027(9) -0.024(9)
N12 0.17(2) 0.094(16) 0.057(11) -0.007(10) 0.017(12) -0.074(15)
N13 0.070(11) 0.033(10) 0.113(14) -0.019(9) 0.033(10) -0.017(8)
N14 0.046(9) 0.042(10) 0.115(14) 0.006(9) 0.016(9) -0.009(7)
N15 0.036(8) 0.070(12) 0.091(12) -0.001(9) 0.019(8) -0.010(7)
N16 0.060(10) 0.063(12) 0.105(14) 0.017(10) 0.014(10) 0.004(9)
O1 0.069(8) 0.066(9) 0.044(7) 0.011(6) -0.003(6) 0.005(7)
O2 0.091(10) 0.098(11) 0.032(7) 0.006(7) -0.003(6) -0.032(9)
O3 0.084(11) 0.095(13) 0.092(12) -0.014(10) 0.012(9) 0.009(9)
O4 0.065(9) 0.083(10) 0.063(8) 0.009(7) 0.011(7) -0.006(7)
O5 0.082(11) 0.099(13) 0.071(9) 0.001(9) 0.011(8) -0.014(9)
O6 0.089(10) 0.087(11) 0.038(7) -0.013(7) 0.008(7) -0.022(8)
O7 0.091(12) 0.088(13) 0.109(13) 0.004(10) 0.020(10) 0.001(10)
O8 0.079(9) 0.050(9) 0.077(9) 0.006(7) 0.015(7) -0.010(7)
C11 0.045(10) 0.040(10) 0.049(10) 0.008(8) 0.000(8) -0.010(8)
C12 0.032(9) 0.063(13) 0.065(11) 0.026(10) 0.008(8) -0.008(8)
C13 0.055(11) 0.055(12) 0.043(10) 0.016(9) 0.007(8) -0.003(9)
C14 0.058(12) 0.054(13) 0.079(14) 0.023(11) 0.002(10) -0.011(9)
C15 0.054(12) 0.075(15) 0.069(13) 0.005(11) 0.015(10) 0.008(10)
C16 0.056(12) 0.053(13) 0.076(13) 0.001(10) 0.010(10) -0.005(9)
C21 0.073(14) 0.062(14) 0.054(11) -0.010(10) -0.001(10) -0.041(12)
C22 0.069(13) 0.079(16) 0.056(12) 0.002(10) 0.000(10) -0.023(11)
C23 0.068(13) 0.047(12) 0.063(12) 0.004(9) 0.005(10) -0.024(10)
C24 0.054(12) 0.113(19) 0.040(10) -0.006(11) 0.004(9) -0.023(12)
C25 0.098(18) 0.093(18) 0.050(12) 0.003(12) -0.004(12) 0.026(14)
C26 0.117(19) 0.069(16) 0.038(10) -0.007(10) 0.010(11) -0.027(14)
C31 0.056(12) 0.047(13) 0.101(16) -0.022(11) 0.015(11) -0.008(10)
C32 0.049(11) 0.046(13) 0.112(18) 0.006(12) 0.008(11) -0.003(9)
C33 0.053(12) 0.060(14) 0.083(14) 0.011(11) 0.019(10) -0.021(10)
C34 0.062(14) 0.083(18) 0.112(19) -0.025(14) 0.011(13) 0.008(12)
C35 0.080(16) 0.049(15) 0.12(2) -0.007(14) 0.015(15) 0.000(12)
C36 0.055(13) 0.063(16) 0.15(2) -0.011(15) 0.039(14) 0.011(11)
C41 0.040(10) 0.045(12) 0.073(12) 0.012(10) 0.004(9) -0.011(8)
C42 0.068(13) 0.030(11) 0.095(15) -0.009(10) 0.028(12) -0.007(9)
C43 0.047(11) 0.074(15) 0.070(13) -0.014(11) 0.015(10) -0.002(10)
C44 0.074(14) 0.052(14) 0.105(17) 0.003(12) 0.030(13) -0.003(11)
C45 0.073(14) 0.052(14) 0.106(17) 0.007(12) 0.038(13) -0.006(11)
C46 0.070(14) 0.060(14) 0.080(14) -0.001(11) 0.019(11) -0.025(11)
C51 0.058(11) 0.042(11) 0.054(10) -0.005(8) 0.024(9) -0.005(8)
C52 0.081(14) 0.076(15) 0.066(12) -0.028(11) 0.049(11) -0.044(12)
C53 0.053(11) 0.027(10) 0.079(13) -0.013(9) 0.022(9) -0.007(8)
C54 0.044(11) 0.065(14) 0.096(16) -0.001(12) 0.024(11) -0.012(10)
C55 0.063(12) 0.052(13) 0.082(14) -0.003(11) 0.024(11) 0.004(10)
C56 0.077(15) 0.065(15) 0.087(15) -0.002(12) 0.022(12) -0.024(12)
C61 0.073(14) 0.062(14) 0.068(13) -0.003(10) 0.027(11) -0.036(11)
C62 0.100(16) 0.048(13) 0.065(13) -0.015(10) 0.029(12) -0.035(11)
C63 0.089(16) 0.060(15) 0.076(14) -0.015(11) 0.025(12) -0.023(13)
C64 0.072(14) 0.086(18) 0.069(14) -0.001(12) 0.021(11) -0.014(13)
C65 0.074(14) 0.102(18) 0.038(10) -0.014(10) 0.011(9) -0.014(12)
C66 0.086(16) 0.088(18) 0.062(13) -0.006(12) 0.005(12) -0.007(14)
C71 0.049(11) 0.059(14) 0.105(17) 0.000(12) 0.009(11) -0.002(10)
C72 0.060(13) 0.049(13) 0.109(17) 0.005(12) 0.032(12) -0.005(10)
C73 0.050(11) 0.035(11) 0.125(18) 0.005(11) 0.046(12) 0.003(9)
C74 0.060(13) 0.035(12) 0.14(2) 0.009(12) 0.010(13) 0.001(9)
C75 0.075(16) 0.066(16) 0.14(2) 0.026(16) 0.057(17) 0.008(13)
C76 0.071(14) 0.058(15) 0.12(2) -0.008(13) 0.033(14) -0.014(11)
C81 0.066(12) 0.037(11) 0.078(13) 0.003(10) 0.017(10) -0.006(9)
C82 0.038(10) 0.053(13) 0.112(17) 0.001(12) 0.019(11) 0.004(9)
C83 0.055(11) 0.034(11) 0.083(13) 0.020(10) 0.005(10) -0.002(9)
C84 0.070(14) 0.049(13) 0.106(17) 0.004(12) 0.027(13) 0.013(10)
C85 0.059(12) 0.058(14) 0.082(14) 0.003(11) 0.014(11) -0.004(10)
C86 0.050(11) 0.057(14) 0.099(16) -0.011(11) 0.023(11) -0.018(10)
N17 0.062(11) 0.047(12) 0.087(13) -0.004(10) 0.019(10) -0.018(9)
O21 0.096(12) 0.064(11) 0.128(16) -0.004(10) 0.034(11) 0.012(9)
O22 0.096(13) 0.071(12) 0.169(18) 0.055(12) 0.036(12) 0.034(10)
O23 0.100(13) 0.057(12) 0.168(18) -0.053(12) 0.017(12) -0.007(10)
N18 0.067(11) 0.053(11) 0.062(11) -0.006(9) 0.015(9) 0.007(9)
O24 0.151(18) 0.17(2) 0.079(12) -0.009(12) 0.021(12) 0.092(17)
O25 0.062(8) 0.041(8) 0.063(8) 0.001(6) 0.011(6) -0.013(6)
O26 0.152(19) 0.16(2) 0.080(13) 0.011(13) -0.019(13) 0.051(17)
N19 0.056(10) 0.059(12) 0.078(13) 0.001(10) 0.020(9) 0.007(8)
O27 0.049(7) 0.059(8) 0.050(7) -0.002(6) 0.010(6) -0.020(6)
O28 0.17(2) 0.132(18) 0.071(11) 0.013(12) 0.005(12) 0.060(16)
O29 0.165(19) 0.15(2) 0.077(11) -0.017(12) 0.025(12) 0.090(16)
N20 0.035(9) 0.047(11) 0.096(14) -0.010(10) 0.030(9) 0.006(8)
O30 0.073(11) 0.124(16) 0.112(15) -0.025(12) 0.032(10) 0.018(10)
O31 0.094(12) 0.083(13) 0.148(16) 0.012(11) 0.063(12) -0.009(10)
O32 0.050(9) 0.090(13) 0.156(16) -0.029(11) 0.015(10) 0.018(9)
N21 0.047(11) 0.044(11) 0.13(2) -0.018(12) -0.028(12) 0.004(9)
O33 0.068(11) 0.096(14) 0.19(2) 0.034(14) 0.001(12) -0.004(10)
O34 0.066(10) 0.067(10) 0.151(16) 0.049(10) 0.004(10) -0.014(8)
O35 0.103(17) 0.24(3) 0.14(2) -0.07(2) 0.037(16) -0.009(18)
N23 0.061(12) 0.114(18) 0.129(19) -0.012(15) 0.067(14) -0.031(12)
O39 0.084(12) 0.111(15) 0.134(15) -0.014(12) 0.054(11) -0.009(11)
O40 0.106(13) 0.054(10) 0.145(15) -0.026(9) 0.073(11) -0.045(9)
O41 0.16(2) 0.23(3) 0.090(15) 0.009(18) -0.005(15) -0.04(2)
Ag4' 0.117(9) 0.132(11) 0.082(8) -0.058(6) 0.065(7) -0.083(7)
Ag8' 0.069(6) 0.087(10) 0.084(7) 0.036(6) -0.020(4) -0.043(6)
Ag5' 0.143(10) 0.094(8) 0.126(9) -0.073(6) 0.091(7) -0.082(7)
Ag1' 0.087(9) 0.070(8) 0.081(6) 0.035(5) -0.031(5) -0.047(6)

loop_
_atom_type_symbol
_atom_type_description
_atom_type_scat_dispersion_real
_atom_type_scat_dispersion_imag
_atom_type_scat_source
Ag Ag -0.8971 1.1015 'International Tables Vol C Tables 4.2.6.8 and 6.1.1.4'
Si Si 0.0817 0.0704 'International Tables Vol C Tables 4.2.6.8 and 6.1.1.4'
N N 0.0061 0.0033 'International Tables Vol C Tables 4.2.6.8 and 6.1.1.4'
O O 0.0106 0.0060 'International Tables Vol C Tables 4.2.6.8 and 6.1.1.4'
C C 0.0033 0.0016 'International Tables Vol C Tables 4.2.6.8 and 6.1.1.4'
H H 0.0000 0.0000 'International Tables Vol C Tables 4.2.6.8 and 6.1.1.4'

loop_
_geom_angle_atom_site_label_1
_geom_angle_atom_site_label_2
_geom_angle_atom_site_label_3
_geom_angle
_geom_angle_site_symmetry_1
_geom_angle_site_symmetry_3
N3 Ag1 N1 168.2(8) . .
N3 Ag1 Ag2 88.3(5) . .
N1 Ag1 Ag2 103.2(5) . .
N6 Ag2 N8 175.3(7) . .
N6 Ag2 Ag1 81.4(5) . .
N8 Ag2 Ag1 103.2(5) . .
N5 Ag3 N7 173.8(6) . .
N5 Ag3 Ag4 81.9(4) . .
N7 Ag3 Ag4 104.3(5) . .
N12 Ag4 N10 168.0(9) . .
N12 Ag4 Ag3 89.6(6) . .
N10 Ag4 Ag3 102.2(5) . .
N11 Ag5 N9 167.9(7) . .
N11 Ag5 Ag6 91.6(5) . .
N9 Ag5 Ag6 100.4(4) . .
N14 Ag6 N16 174.0(6) . .
N14 Ag6 Ag5 85.8(4) . .
N16 Ag6 Ag5 99.9(5) . .
N15 Ag7 N13 173.5(6) . .
N15 Ag7 Ag8 100.7(5) . .
N13 Ag7 Ag8 85.5(5) . .
N4 Ag8 N2 167.6(7) . .
N4 Ag8 Ag7 90.5(5) . .
N2 Ag8 Ag7 101.9(5) . .
O1 Si1 C1B 109.5(15) . .
O1 Si1 C1C 111.7(17) . .
C1B Si1 C1C 111.0(12) . .
O1 Si1 C1A 102.5(11) . .
C1B Si1 C1A 111.5(11) . .
C1C Si1 C1A 110.4(12) . .
C1A1 C1A C1A2 108.9(15) . .
C1A1 C1A C1A3 108.9(15) . .
C1A2 C1A C1A3 108.0(15) . .
C1A1 C1A Si1 110.1(14) . .
C1A2 C1A Si1 111.1(14) . .
C1A3 C1A Si1 109.8(14) . .
O2 Si2 C2B 117.8(17) . .
O2 Si2 C2C 101.8(17) . .
C2B Si2 C2C 110.5(12) . .
O2 Si2 C2A 108.4(14) . .
C2B Si2 C2A 109.4(12) . .
C2C Si2 C2A 108.5(11) . .
C2A1 C2A C2A3 108.7(16) . .
C2A1 C2A C2A2 109.8(15) . .
C2A3 C2A C2A2 109.5(16) . .
C2A1 C2A Si2 109.5(14) . .
C2A3 C2A Si2 109.8(14) . .
C2A2 C2A Si2 109.5(14) . .
O3 Si3 C3C 111(2) . .
O3 Si3 C3B 111(2) . .
C3C Si3 C3B 110.5(14) . .
O3 Si3 C3A 103.8(14) . .
C3C Si3 C3A 111.1(13) . .
C3B Si3 C3A 109.7(13) . .
C3A3 C3A C3A1 109.2(16) . .
C3A3 C3A C3A2 108.3(15) . .
C3A1 C3A C3A2 108.2(16) . .
C3A3 C3A Si3 110.6(14) . .
C3A1 C3A Si3 109.9(14) . .
C3A2 C3A Si3 110.6(14) . .
O4 Si4 C4C 113(2) . .
O4 Si4 C4B 113(3) . .
C4C Si4 C4B 109.0(15) . .
O4 Si4 C4A 104.6(10) . .
C4C Si4 C4A 108.4(14) . .
C4B Si4 C4A 108.2(14) . .
C4A3 C4A C4A2 109.8(16) . .
C4A3 C4A C4A1 108.1(15) . .
C4A2 C4A C4A1 108.7(15) . .
C4A3 C4A Si4 111.1(13) . .
C4A2 C4A Si4 110.3(14) . .
C4A1 C4A Si4 108.8(14) . .
C4D3 C4D C4D2 116(3) . .
C4D3 C4D C4D1 102(3) . .
C4D2 C4D C4D1 103(3) . .
O5 Si5 C5B 110(3) . .
O5 Si5 C5C 105(3) . .
C5B Si5 C5C 113.2(16) . .
O5 Si5 C5A 106.4(12) . .
C5B Si5 C5A 111.2(15) . .
C5C Si5 C5A 110.3(14) . .
C5A1 C5A C5A3 109.5(15) . .
C5A1 C5A C5A2 108.7(15) . .
C5A3 C5A C5A2 108.4(15) . .
C5A1 C5A Si5 110.0(14) . .
C5A3 C5A Si5 110.2(14) . .
C5A2 C5A Si5 110.1(14) . .
O6 Si6 C6C 113(2) . .
O6 Si6 C6A 116.9(17) . .
C6C Si6 C6A 109.7(13) . .
O6 Si6 C6B 98.7(19) . .
C6C Si6 C6B 109.3(13) . .
C6A Si6 C6B 108.7(12) . .
C6A1 C6A C6A3 108.9(16) . .
C6A1 C6A C6A2 109.2(16) . .
C6A3 C6A C6A2 109.4(16) . .
C6A1 C6A Si6 109.7(14) . .
C6A3 C6A Si6 109.9(15) . .
C6A2 C6A Si6 109.7(14) . .
O7 Si7 C7B 111(2) . .
O7 Si7 C7C 108.3(19) . .
C7B Si7 C7C 111.6(14) . .
O7 Si7 C7A 104.0(14) . .
C7B Si7 C7A 112.4(13) . .
C7C Si7 C7A 108.8(12) . .
C7A1 C7A C7A3 108.8(16) . .
C7A1 C7A C7A2 108.6(16) . .
C7A3 C7A C7A2 108.2(16) . .
C7A1 C7A Si7 111.1(15) . .
C7A3 C7A Si7 109.6(14) . .
C7A2 C7A Si7 110.4(14) . .
O8 Si8 C8C' 116.4(15) . .
O8 Si8 C8C 117.3(17) . .
C8C' Si8 C8C 25.8(18) . .
O8 Si8 C8D 114(2) . .
C8C' Si8 C8D 113.1(14) . .
C8C Si8 C8D 126(2) . .
O8 Si8 C8A 115.0(11) . .
C8C' Si8 C8A 125.9(17) . .
C8C Si8 C8A 111.2(13) . .
C8D Si8 C8A 57(2) . .
O8 Si8 C8B 94(3) . .
C8C' Si8 C8B 84(2) . .
C8C Si8 C8B 109.9(15) . .
C8D Si8 C8B 51(2) . .
C8A Si8 C8B 107.6(14) . .
O8 Si8 C8B' 94(3) . .
C8C' Si8 C8B' 109.3(14) . .
C8C Si8 C8B' 84(2) . .
C8D Si8 C8B' 107.8(14) . .
C8A Si8 C8B' 51(2) . .
C8B Si8 C8B' 158(2) . .
C8A1 C8A C8A3 108.7(15) . .
C8A1 C8A C8A2 108.8(15) . .
C8A3 C8A C8A2 109.7(16) . .
C8A1 C8A Si8 110.8(14) . .
C8A3 C8A Si8 109.2(14) . .
C8A2 C8A Si8 109.6(14) . .
C8D3 C8D C8D2 113(3) . .
C8D3 C8D C8D1 106(3) . .
C8D2 C8D C8D1 106(3) . .
C8D3 C8D Si8 112(3) . .
C8D2 C8D Si8 113(3) . .
C8D1 C8D Si8 108(3) . .
C11 N1 Ag1 115.6(12) . .
C13 N2 Ag8 115.3(12) . .
C21 N3 Ag1 115.7(14) . .
C23 N4 Ag8 113.3(14) . .
C31 N5 Ag3 114.3(12) . .
C33 N6 Ag2 113.8(11) . .
C41 N7 Ag3 115.5(12) . .
C43 N8 Ag2 113.8(13) . .
C53 N9 Ag5 115.1(12) . .
C51 N10 Ag4 116.5(12) . .
C61 N11 Ag5 113.7(13) . .
C63 N12 Ag4 113.5(16) . .
C71 N13 Ag7 114.1(12) . .
C73 N14 Ag6 112.8(13) . .
C81 N15 Ag7 115.1(11) . .
C83 N16 Ag6 113.9(13) . .
C15 O1 Si1 128.5(13) . .
C25 O2 Si2 128.8(16) . .
C35 O3 Si3 123.2(15) . .
C46 O4 Si4 130.1(13) . .
C55 O5 Si5 132.9(15) . .
C65 O6 Si6 124.8(16) . .
C75 O7 Si7 122.5(15) . .
C85 O8 Si8 130.3(13) . .
C16 C11 C12 112.4(15) . .
C16 C11 N1 111.9(15) . .
C12 C11 N1 106.0(13) . .
C11 C12 C13 113.3(14) . .
N2 C13 C14 110.4(15) . .
N2 C13 C12 108.4(13) . .
C14 C13 C12 111.4(16) . .
C15 C14 C13 110.0(17) . .
O1 C15 C14 110.5(17) . .
O1 C15 C16 107.7(15) . .
C14 C15 C16 110.7(16) . .
C11 C16 C15 110.3(17) . .
C26 C21 C22 111.2(19) . .
C26 C21 N3 110.3(19) . .
C22 C21 N3 107.2(16) . .
C21 C22 C23 111.2(16) . .
C24 C23 N4 110.9(18) . .
C24 C23 C22 112.8(18) . .
N4 C23 C22 107.8(16) . .
C23 C24 C25 110.2(17) . .
O2 C25 C26 110.7(19) . .
O2 C25 C24 106.9(18) . .
C26 C25 C24 111.9(17) . .
C21 C26 C25 111.5(19) . .
N5 C31 C36 109.5(17) . .
N5 C31 C32 109.8(18) . .
C36 C31 C32 109.3(19) . .
C33 C32 C31 111.1(19) . .
C34 C33 C32 114.3(18) . .
C34 C33 N6 107.6(17) . .
C32 C33 N6 106.4(17) . .
C33 C34 C35 108(2) . .
O3 C35 C36 110.3(19) . .
O3 C35 C34 108(2) . .
C36 C35 C34 112(2) . .
C31 C36 C35 110.2(18) . .
N7 C41 C42 112.0(17) . .
N7 C41 C45 111.7(16) . .
C42 C41 C45 108.9(16) . .
C43 C42 C41 112.7(18) . .
C42 C43 C44 111.2(17) . .
C42 C43 N8 111.0(17) . .
C44 C43 N8 109.9(18) . .
C46 C44 C43 109.3(18) . .
C41 C45 C46 110.2(17) . .
O4 C46 C44 110.0(17) . .
O4 C46 C45 106.6(17) . .
C44 C46 C45 111.1(19) . .
N10 C51 C56 111.6(16) . .
N10 C51 C52 109.3(14) . .
C56 C51 C52 112.0(17) . .
C53 C52 C51 116.2(15) . .
C54 C53 N9 110.2(16) . .
C54 C53 C52 110.3(17) . .
N9 C53 C52 108.6(15) . .
C53 C54 C55 111.6(17) . .
O5 C55 C56 107.7(18) . .
O5 C55 C54 107.8(17) . .
C56 C55 C54 111.6(18) . .
C51 C56 C55 110.0(18) . .
C66 C61 N11 110.9(18) . .
C66 C61 C62 111.4(19) . .
N11 C61 C62 108.0(16) . .
C63 C62 C61 109.2(16) . .
C64 C63 C62 114(2) . .
C64 C63 N12 111(2) . .
C62 C63 N12 106.6(17) . .
C63 C64 C65 110.2(19) . .
O6 C65 C64 109.9(19) . .
O6 C65 C66 110.1(17) . .
C64 C65 C66 111.3(17) . .
C61 C66 C65 109(2) . .
C76 C71 C72 112.3(19) . .
C76 C71 N13 110.4(17) . .
C72 C71 N13 106.4(18) . .
C71 C72 C73 112.7(18) . .
N14 C73 C74 110.0(17) . .
N14 C73 C72 112.4(18) . .
C74 C73 C72 110.7(16) . .
C73 C74 C75 110.0(18) . .
O7 C75 C76 105(2) . .
O7 C75 C74 109(2) . .
C76 C75 C74 112(2) . .
C71 C76 C75 111.7(19) . .
N15 C81 C82 109.3(16) . .
N15 C81 C86 110.8(16) . .
C82 C81 C86 110.9(17) . .
C83 C82 C81 111.4(18) . .
C84 C83 N16 110.6(16) . .
C84 C83 C82 111.1(17) . .
N16 C83 C82 111.7(17) . .
C83 C84 C85 111.7(17) . .
O8 C85 C86 107.3(16) . .
O8 C85 C84 106.6(16) . .
C86 C85 C84 110.9(18) . .
C85 C86 C81 110.6(17) . .
O22 N17 O23 121(2) . .
O22 N17 O21 122(2) . .
O23 N17 O21 117(2) . .
O26 N18 O24 124(2) . .
O26 N18 O25 118.5(19) . .
O24 N18 O25 117.9(19) . .
O28 N19 O29 123(2) . .
O28 N19 O27 117.4(19) . .
O29 N19 O27 119.1(19) . .
O32 N20 O31 120(2) . .
O32 N20 O30 121.5(18) . .
O31 N20 O30 118.5(19) . .
O35 N21 O33 116(2) . .
O35 N21 O34 124(3) . .
O33 N21 O34 119(3) . .
O36 N22 O37 120.8(19) . .
O36 N22 O38 119.7(18) . .
O37 N22 O38 118.9(18) . .
O41 N23 O39 127(3) . .
O41 N23 O40 118(2) . .
O39 N23 O40 115(2) . .
O44' N24 O43' 145(6) . .
O44' N24 O42' 105(5) . .
O43' N24 O42' 110(5) . .
O98 O97 C98 29(3) 1_665 1_665
C98 O98 O97 115(6) . 1_445
O98 C98 O97 36(4) . 1_445

loop_
_geom_bond_atom_site_label_1
_geom_bond_atom_site_label_2
_geom_bond_distance
_geom_bond_site_symmetry_2
Ag1 N3 2.06(2) .
Ag1 N1 2.202(19) .
Ag1 Ag2 3.026(9) .
Ag2 N6 2.097(17) .
Ag2 N8 2.120(18) .
Ag3 N5 2.123(17) .
Ag3 N7 2.136(16) .
Ag3 Ag4 3.040(9) .
Ag4 N12 2.07(2) .
Ag4 N10 2.207(18) .
Ag5 N11 2.112(18) .
Ag5 N9 2.216(18) .
Ag5 Ag6 3.018(7) .
Ag6 N14 2.140(18) .
Ag6 N16 2.146(19) .
Ag7 N15 2.142(16) .
Ag7 N13 2.148(18) .
Ag7 Ag8 3.022(8) .
Ag8 N4 2.11(2) .
Ag8 N2 2.257(19) .
Si1 O1 1.650(13) .
Si1 C1B 1.843(17) .
Si1 C1C 1.856(17) .
Si1 C1A 1.872(16) .
C1A C1A1 1.529(18) .
C1A C1A2 1.530(18) .
C1A C1A3 1.535(18) .
Si2 O2 1.638(19) .
Si2 C2B 1.846(17) .
Si2 C2C 1.880(17) .
Si2 C2A 1.886(17) .
C2A C2A1 1.527(18) .
C2A C2A3 1.529(18) .
C2A C2A2 1.530(18) .
Si3 O3 1.654(18) .
Si3 C3C 1.843(18) .
Si3 C3B 1.864(18) .
Si3 C3A 1.877(16) .
C3A C3A3 1.524(18) .
C3A C3A1 1.529(18) .
C3A C3A2 1.536(18) .
Si4 O4 1.635(15) .
Si4 C4C 1.866(19) .
Si4 C4B 1.871(19) .
Si4 C4A 1.891(17) .
C4A C4A3 1.514(18) .
C4A C4A2 1.517(18) .
C4A C4A1 1.545(18) .
C4D C4D3 1.46(6) .
C4D C4D2 1.49(6) .
C4D C4D1 1.73(6) .
Si5 O5 1.678(17) .
Si5 C5B 1.831(19) .
Si5 C5C 1.844(19) .
Si5 C5A 1.880(17) .
C5A C5A1 1.525(18) .
C5A C5A3 1.527(18) .
C5A C5A2 1.535(18) .
Si6 O6 1.699(18) .
Si6 C6C 1.856(18) .
Si6 C6A 1.876(17) .
Si6 C6B 1.888(18) .
C6A C6A1 1.527(18) .
C6A C6A3 1.528(18) .
C6A C6A2 1.529(18) .
Si7 O7 1.70(2) .
Si7 C7B 1.827(18) .
Si7 C7C 1.865(18) .
Si7 C7A 1.878(16) .
C7A C7A1 1.522(18) .
C7A C7A3 1.534(18) .
C7A C7A2 1.535(18) .
Si8 O8 1.584(15) .
Si8 C8C' 1.829(17) .
Si8 C8C 1.838(18) .
Si8 C8D 1.853(19) .
Si8 C8A 1.876(17) .
Si8 C8B 1.889(19) .
Si8 C8B' 1.900(19) .
C8A C8A1 1.529(18) .
C8A C8A3 1.530(18) .
C8A C8A2 1.531(18) .
C8D C8D3 1.51(6) .
C8D C8D2 1.51(6) .
C8D C8D1 1.63(5) .
N1 C11 1.53(2) .
N2 C13 1.46(2) .
N3 C21 1.52(2) .
N4 C23 1.51(2) .
N5 C31 1.48(3) .
N6 C33 1.59(3) .
N7 C41 1.42(2) .
N8 C43 1.55(3) .
N9 C53 1.50(2) .
N10 C51 1.49(2) .
N11 C61 1.51(2) .
N12 C63 1.54(3) .
N13 C71 1.55(3) .
N14 C73 1.46(2) .
N15 C81 1.51(3) .
N16 C83 1.51(2) .
O1 C15 1.45(2) .
O2 C25 1.45(2) .
O3 C35 1.49(3) .
O4 C46 1.44(2) .
O5 C55 1.41(3) .
O6 C65 1.40(2) .
O7 C75 1.47(3) .
O8 C85 1.46(2) .
C11 C16 1.48(3) .
C11 C12 1.52(2) .
C12 C13 1.52(2) .
C13 C14 1.52(3) .
C14 C15 1.51(3) .
C15 C16 1.52(3) .
C21 C26 1.46(3) .
C21 C22 1.50(3) .
C22 C23 1.53(3) .
C23 C24 1.44(3) .
C24 C25 1.56(3) .
C25 C26 1.49(3) .
C31 C36 1.52(3) .
C31 C32 1.53(3) .
C32 C33 1.48(3) .
C33 C34 1.47(3) .
C34 C35 1.53(3) .
C35 C36 1.52(3) .
C41 C42 1.51(3) .
C41 C45 1.55(3) .
C42 C43 1.45(3) .
C43 C44 1.53(3) .
C44 C46 1.52(3) .
C45 C46 1.55(3) .
C51 C56 1.50(3) .
C51 C52 1.51(2) .
C52 C53 1.50(2) .
C53 C54 1.49(3) .
C54 C55 1.53(3) .
C55 C56 1.53(3) .
C61 C66 1.49(3) .
C61 C62 1.56(3) .
C62 C63 1.46(3) .
C63 C64 1.44(3) .
C64 C65 1.51(3) .
C65 C66 1.51(3) .
C71 C76 1.49(3) .
C71 C72 1.49(3) .
C72 C73 1.52(3) .
C73 C74 1.52(3) .
C74 C75 1.55(3) .
C75 C76 1.50(3) .
C81 C82 1.52(3) .
C81 C86 1.54(3) .
C82 C83 1.51(3) .
C83 C84 1.50(3) .
C84 C85 1.57(3) .
C85 C86 1.53(3) .
N17 O22 1.23(2) .
N17 O23 1.25(2) .
N17 O21 1.32(2) .
N18 O26 1.17(2) .
N18 O24 1.20(2) .
N18 O25 1.30(2) .
N19 O28 1.18(2) .
N19 O29 1.21(2) .
N19 O27 1.30(2) .
N20 O32 1.22(2) .
N20 O31 1.23(2) .
N20 O30 1.27(2) .
N21 O35 1.12(3) .
N21 O33 1.23(3) .
N21 O34 1.24(2) .
N22 O36 1.190(16) .
N22 O37 1.208(16) .
N22 O38 1.237(16) .
N23 O41 1.15(3) .
N23 O39 1.25(3) .
N23 O40 1.32(3) .
N24 O44' 1.17(2) .
N24 O43' 1.19(2) .
N24 O42' 1.21(2) .
O51 C91 1.27(5) .
O52 C92 1.51(6) .
O53 C93 1.42(6) .
O54 C94 1.12(6) .
O97 O98 1.17(5) 1_665
O97 C98 1.80(6) 1_665
O98 C98 0.95(5) .
O98 O97 1.17(5) 1_445
C98 O97 1.80(6) 1_445
